data_2102337
loop_
_publ_author_name
'Marsh, Richard E.'

_publ_section_title
;
 Space group <i>Cc</i>: an update
;
_journal_issue 2
_journal_name_full 'Acta Crystallographica Section B'
_journal_page_first 252
_journal_page_last 253
_journal_paper_doi 10.1107/S0108768104003878
_journal_volume 60
_journal_year 2004
_chemical_formula_moiety 'C9 H7 S2, I3'
_chemical_formula_sum 'C9 H7 I3 S2'
_space_group_crystal_system orthorhombic
_space_group_IT_number 46
_symmetry_space_group_name_H-M 'I m a 2'
_audit_creation_method CRYM
_cell_angle_alpha 90
_cell_angle_beta 90
_cell_angle_gamma 90
_cell_formula_units_Z 4
_cell_length_a 8.8820
_cell_length_b 24.5650
_cell_length_c 6.3870
_cell_volume 1393.556
_cod_data_source_file bk0142.cif
_cod_data_source_block GANHAE
_cod_depositor_comments
;
 Adding the _cell_formula_units_Z data item.

 Antanas Vaitkus,
 2017-08-05

  Added moiety chemical formula from Marsh (2004) paper.
  The summary chemical formula is calculated from moiety formula using
  AdHocParser
  (svn://www.crystallography.net/cod-tools/trunk/Formulae/AdHocParser.yp,
  revision 1441.)

  Andrius Merkys
  2013-11-11
;
_cod_original_sg_symbol_H-M Ima2
_cod_database_code 2102337

loop_
_atom_site_label
_atom_site_type_symbol
_atom_site_fract_x
_atom_site_fract_y
_atom_site_fract_z
I1 I 0.25000 0.02980 0.00000
I2 I 0.25000 0.11160 0.34300
I3 I 0.25000 0.19320 0.66580
S1 S 0.13460 0.55610 -0.05355
C1 C 0.38700 0.59495 0.17550
C2 C 0.25000 0.61140 0.26100
C4 C 0.25000 0.64660 0.46300
C5 C 0.38650 0.66240 0.55400
C6 C 0.38650 0.69400 0.73700
C7 C 0.25000 0.70980 0.82800
